data_7714566
loop_
_publ_author_name
'Tom&#xe1;s, Federico M A'
'Calvo, Natalia L.'
'Vega, Nadia C.'
'Vieyra, Faustino E Mor&#xe1;n'
'Vega, Daniel R.'
'Comedi, David'
'Katz, N&#xe9;stor E'
'Fagalde, Florencia'

_publ_section_title
;
 Syntheses, characterization, crystal structures and applications as
 sensitizers in solar cells of novel heteroleptic Cu(I) complexes
 containing nitrile-substituted 2,2'-bipyridyl ligands.
;
_journal_issue 2
_journal_name_full 'Dalton transactions (Cambridge, England : 2003)'
_journal_page_first 808
_journal_page_last 819
_journal_paper_doi 10.1039/d3dt02777e
_journal_volume 53
_journal_year 2024
_chemical_formula_moiety 'C48 H37 Cu N3 O P2, F6 P, C4 H10 O'
_chemical_formula_sum 'C52 H47 Cu F6 N3 O2 P3'
_chemical_formula_weight 1016.37
_space_group_crystal_system triclinic
_space_group_IT_number 2
_space_group_name_Hall '-P 1'
_space_group_name_H-M_alt 'P -1'
_atom_sites_solution_hydrogens geom
_audit_creation_method SHELXL-2018/3
_audit_update_record
;
2023-08-09 deposited with the CCDC.	2023-11-21 downloaded from the CCDC.
;
_cell_angle_alpha 106.020(2)
_cell_angle_beta 96.377(2)
_cell_angle_gamma 105.536(2)
_cell_formula_units_Z 2
_cell_length_a 10.9709(4)
_cell_length_b 12.4043(5)
_cell_length_c 19.8431(8)
_cell_measurement_reflns_used 201
_cell_measurement_temperature 298(2)
_cell_measurement_theta_max 26.19
_cell_measurement_theta_min 2.21
_cell_volume 2450.27(17)
_computing_structure_refinement 'SHELXL-2018/3 (Sheldrick, 2018)'
_computing_structure_solution 'SHELXT 2018/2 (Sheldrick, 2018)'
_diffrn_ambient_temperature 298(2)
_diffrn_measured_fraction_theta_full 1.000
_diffrn_measured_fraction_theta_max 0.998
_diffrn_measurement_device_type 'Bruker D8 Quest ECO'
_diffrn_measurement_method '\w scan'
_diffrn_radiation_type MoK\a
_diffrn_radiation_wavelength 0.71073
_diffrn_reflns_av_R_equivalents 0.1264
_diffrn_reflns_av_unetI/netI 0.0584
_diffrn_reflns_Laue_measured_fraction_full 1.000
_diffrn_reflns_Laue_measured_fraction_max 0.998
_diffrn_reflns_limit_h_max 13
_diffrn_reflns_limit_h_min -13
_diffrn_reflns_limit_k_max 15
_diffrn_reflns_limit_k_min -15
_diffrn_reflns_limit_l_max 24
_diffrn_reflns_limit_l_min -24
_diffrn_reflns_number 126281
_diffrn_reflns_point_group_measured_fraction_full 1.000
_diffrn_reflns_point_group_measured_fraction_max 0.998
_diffrn_reflns_theta_full 25.242
_diffrn_reflns_theta_max 26.405
_diffrn_reflns_theta_min 1.780
_diffrn_source 'Sealed tube'
_exptl_absorpt_coefficient_mu 0.610
_exptl_absorpt_correction_T_max 0.97
_exptl_absorpt_correction_T_min 0.93
_exptl_absorpt_correction_type multi-scan
_exptl_crystal_colour orange
_exptl_crystal_density_diffrn 1.378
_exptl_crystal_description plate
_exptl_crystal_F_000 1048
_exptl_crystal_size_max 0.400
_exptl_crystal_size_mid 0.100
_exptl_crystal_size_min 0.050
_refine_diff_density_max 0.739
_refine_diff_density_min -0.720
_refine_diff_density_rms 0.119
_refine_ls_extinction_method none
_refine_ls_goodness_of_fit_ref 1.154
_refine_ls_hydrogen_treatment constr
_refine_ls_matrix_type full
_refine_ls_number_parameters 605
_refine_ls_number_reflns 10041
_refine_ls_number_restraints 4
_refine_ls_restrained_S_all 1.154
_refine_ls_R_factor_all 0.1261
_refine_ls_R_factor_gt 0.0882
_refine_ls_shift/su_max 0.000
_refine_ls_shift/su_mean 0.000
_refine_ls_structure_factor_coef Fsqd
_refine_ls_weighting_details 'w=1/[\s^2^(Fo^2^)+(0.0792P)^2^+8.2584P] where P=(Fo^2^+2Fc^2^)/3'
_refine_ls_weighting_scheme calc
_refine_ls_wR_factor_gt 0.2077
_refine_ls_wR_factor_ref 0.2343
_reflns_Friedel_coverage 0.000
_reflns_number_gt 7201
_reflns_number_total 10041
_reflns_threshold_expression 'I > 2\s(I)'
_cod_data_source_file d3dt02777e2.cif
_cod_data_source_block POPMebpyCN_II_C_0m_a
_cod_depositor_comments
;
The following automatic conversions were performed:

data item '_exptl_absorpt_correction_type' value 'Multi-Scan' was
changed to 'multi-scan' in accordance with the
/home/data/users/saulius/crontab/automatic-downloads/rss-feeds/RSC/lib/dictionaries/cif_core.dic
dictionary named 'cif_core.dic' version 2.4.2 last updated on
2011-04-26.

Automatic conversion script
Id: cif_fix_values 8170 2020-07-09 18:12:32Z antanas 

 Adding full bibliography for 7714565--7714566.cif.
;
_cod_database_code 7714566
_shelx_shelxl_version_number 2018/3
_shelx_space_group_comment
;
The symmetry employed for this shelxl refinement is uniquely defined
by the following loop, which should always be used as a source of
symmetry information in preference to the above space-group names.
They are only intended as comments.
;
_shelx_estimated_absorpt_t_min 0.793
_shelx_estimated_absorpt_t_max 0.970

loop_
_space_group_symop_operation_xyz
'x, y, z'
'-x, -y, -z'

loop_
_atom_site_label
_atom_site_type_symbol
_atom_site_fract_x
_atom_site_fract_y
_atom_site_fract_z
_atom_site_U_iso_or_equiv
_atom_site_adp_type
_atom_site_occupancy
_atom_site_site_symmetry_order
_atom_site_calc_flag
_atom_site_refinement_flags_posn
_atom_site_refinement_flags_adp
_atom_site_refinement_flags_occupancy
_atom_site_disorder_assembly
_atom_site_disorder_group
Cu01 Cu 0.65993(6) 0.41972(6) 0.75080(4) 0.0365(2) Uani 1 1 d . . . . .
P1 P 0.56914(13) 0.44342(12) 0.64925(8) 0.0330(3) Uani 1 1 d . . . . .
F1 F 1.0891(14) -0.1207(14) 0.6447(6) 0.302(9) Uani 1 1 d . . . . .
F2 F 1.0596(13) -0.1094(14) 0.7496(8) 0.278(7) Uani 1 1 d . . . . .
P2 P 0.80744(13) 0.32480(12) 0.73818(8) 0.0347(3) Uani 1 1 d . . . . .
F3 F 1.2290(15) 0.0206(11) 0.7935(7) 0.268(7) Uani 1 1 d . . . . .
P3 P 1.1608(4) -0.0461(3) 0.7158(2) 0.1198(11) Uani 1 1 d . . . . .
F4 F 1.2712(15) 0.0228(12) 0.6905(11) 0.297(8) Uani 1 1 d . . . . .
F5 F 1.0990(18) 0.0475(13) 0.7160(8) 0.295(8) Uani 1 1 d . . . . .
F6 F 1.2313(10) -0.1384(7) 0.7105(6) 0.190(4) Uani 1 1 d . . . . .
O1 O 0.8407(3) 0.4997(3) 0.6575(2) 0.0381(9) Uani 1 1 d . . . . .
O2 O 0.397(3) 0.826(3) 0.9786(11) 0.361(15) Uani 1 1 d D . . . .
N1 N 0.5334(5) 0.4089(4) 0.8202(3) 0.0420(11) Uani 1 1 d . . . . .
N2 N 0.7308(4) 0.5914(4) 0.8230(2) 0.0397(11) Uani 1 1 d . . . . .
N3 N 0.8560(10) 1.0156(8) 1.0176(5) 0.118(3) Uani 1 1 d . . . . .
C1 C 0.4325(6) 0.3178(6) 0.8154(4) 0.0532(16) Uani 1 1 d . . . . .
H1 H 0.423889 0.245245 0.782345 0.064 Uiso 1 1 calc R U . . .
C2 C 0.3391(6) 0.3241(6) 0.8566(4) 0.0563(17) Uani 1 1 d . . . . .
H2 H 0.269036 0.257833 0.850135 0.068 Uiso 1 1 calc R U . . .
C3 C 0.3513(6) 0.4287(6) 0.9066(3) 0.0503(15) Uani 1 1 d . . . . .
C4 C 0.4575(6) 0.5249(6) 0.9132(3) 0.0482(15) Uani 1 1 d . . . . .
H4 H 0.469117 0.597438 0.947227 0.058 Uiso 1 1 calc R U . . .
C5 C 0.5461(5) 0.5131(5) 0.8692(3) 0.0385(12) Uani 1 1 d . . . . .
C6 C 0.2527(7) 0.4442(8) 0.9528(5) 0.078(2) Uani 1 1 d . . . . .
H01G H 0.194181 0.477186 0.932175 0.093 Uiso 1 1 calc R U . . .
H01I H 0.295879 0.496478 0.999968 0.093 Uiso 1 1 calc R U . . .
H6 H 0.205347 0.368953 0.955729 0.093 Uiso 1 1 calc R U . . .
C7 C 0.6590(5) 0.6141(5) 0.8726(3) 0.0386(12) Uani 1 1 d . . . . .
C8 C 0.6881(6) 0.7247(5) 0.9221(3) 0.0504(15) Uani 1 1 d . . . . .
H8 H 0.637220 0.739063 0.955926 0.060 Uiso 1 1 calc R U . . .
C9 C 0.7939(6) 0.8138(6) 0.9208(4) 0.0538(16) Uani 1 1 d . . . . .
C10 C 0.8662(6) 0.7913(6) 0.8689(4) 0.0569(17) Uani 1 1 d . . . . .
H10 H 0.936987 0.850514 0.866681 0.068 Uiso 1 1 calc R U . . .
C11 C 0.8316(6) 0.6810(6) 0.8214(4) 0.0510(15) Uani 1 1 d . . . . .
H11 H 0.879537 0.666208 0.786009 0.061 Uiso 1 1 calc R U . . .
C12 C 0.8265(8) 0.9274(7) 0.9737(5) 0.074(2) Uani 1 1 d . . . . .
C13 C 0.3973(5) 0.3746(5) 0.6101(3) 0.0354(12) Uani 1 1 d . . . . .
C14 C 0.3328(6) 0.2703(5) 0.6215(3) 0.0447(14) Uani 1 1 d . . . . .
H14 H 0.376587 0.239415 0.650344 0.054 Uiso 1 1 calc R U . . .
C15 C 0.2040(6) 0.2122(6) 0.5903(4) 0.0554(17) Uani 1 1 d . . . . .
H15 H 0.161245 0.142969 0.598645 0.066 Uiso 1 1 calc R U . . .
C16 C 0.1395(6) 0.2568(7) 0.5470(4) 0.0587(18) Uani 1 1 d . . . . .
H16 H 0.053399 0.216738 0.525242 0.070 Uiso 1 1 calc R U . . .
C17 C 0.2010(6) 0.3595(7) 0.5358(4) 0.0553(17) Uani 1 1 d . . . . .
H17 H 0.156218 0.389723 0.506861 0.066 Uiso 1 1 calc R U . . .
C18 C 0.3300(5) 0.4195(6) 0.5673(3) 0.0464(14) Uani 1 1 d . . . . .
H18 H 0.371180 0.489776 0.559624 0.056 Uiso 1 1 calc R U . . .
C19 C 0.5954(5) 0.6013(5) 0.6658(3) 0.0365(12) Uani 1 1 d . . . . .
C20 C 0.5358(6) 0.6562(5) 0.7161(3) 0.0473(14) Uani 1 1 d . . . . .
H20 H 0.478928 0.611207 0.736789 0.057 Uiso 1 1 calc R U . . .
C21 C 0.5589(7) 0.7768(6) 0.7364(4) 0.0633(19) Uani 1 1 d . . . . .
H21 H 0.515431 0.812438 0.769011 0.076 Uiso 1 1 calc R U . . .
C22 C 0.6480(8) 0.8443(6) 0.7076(5) 0.073(2) Uani 1 1 d . . . . .
H22 H 0.666017 0.925881 0.721565 0.088 Uiso 1 1 calc R U . . .
C23 C 0.7086(7) 0.7906(6) 0.6589(5) 0.068(2) Uani 1 1 d . . . . .
H23 H 0.768551 0.836143 0.639990 0.082 Uiso 1 1 calc R U . . .
C24 C 0.6827(6) 0.6698(6) 0.6369(4) 0.0496(15) Uani 1 1 d . . . . .
H24 H 0.723816 0.634354 0.602820 0.060 Uiso 1 1 calc R U . . .
C25 C 0.6459(5) 0.3969(4) 0.5744(3) 0.0336(11) Uani 1 1 d . . . . .
C26 C 0.7802(5) 0.4242(5) 0.5890(3) 0.0364(12) Uani 1 1 d . . . . .
C27 C 0.8472(6) 0.3808(6) 0.5386(3) 0.0467(14) Uani 1 1 d . . . . .
H27 H 0.936444 0.399047 0.550009 0.056 Uiso 1 1 calc R U . . .
C28 C 0.7792(7) 0.3097(6) 0.4710(4) 0.0550(17) Uani 1 1 d . . . . .
H28 H 0.822793 0.280406 0.436244 0.066 Uiso 1 1 calc R U . . .
C29 C 0.6470(7) 0.2822(6) 0.4550(3) 0.0533(16) Uani 1 1 d . . . . .
H29 H 0.601632 0.233752 0.409526 0.064 Uiso 1 1 calc R U . . .
C30 C 0.5809(6) 0.3258(5) 0.5059(3) 0.0452(14) Uani 1 1 d . . . . .
H30 H 0.491623 0.307168 0.494024 0.054 Uiso 1 1 calc R U . . .
C31 C 0.9591(5) 0.4923(5) 0.6869(3) 0.0373(12) Uani 1 1 d . . . . .
C32 C 0.9608(5) 0.4130(5) 0.7243(3) 0.0366(12) Uani 1 1 d . . . . .
C33 C 1.0807(6) 0.4100(6) 0.7522(4) 0.0499(15) Uani 1 1 d . . . . .
H33 H 1.085968 0.357277 0.777027 0.060 Uiso 1 1 calc R U . . .
C34 C 1.1924(6) 0.4837(7) 0.7437(4) 0.0593(18) Uani 1 1 d . . . . .
H34 H 1.271865 0.478647 0.761815 0.071 Uiso 1 1 calc R U . . .
C35 C 1.1881(6) 0.5644(6) 0.7091(4) 0.0613(19) Uani 1 1 d . . . . .
H35 H 1.264117 0.615497 0.704922 0.074 Uiso 1 1 calc R U . . .
C36 C 1.0704(6) 0.5693(6) 0.6804(4) 0.0501(15) Uani 1 1 d . . . . .
H36 H 1.066051 0.624023 0.657037 0.060 Uiso 1 1 calc R U . . .
C37 C 0.7562(6) 0.1903(5) 0.6621(3) 0.0396(13) Uani 1 1 d . . . . .
C38 C 0.6288(6) 0.1232(6) 0.6458(4) 0.0585(17) Uani 1 1 d . . . . .
H38 H 0.572092 0.147614 0.673487 0.070 Uiso 1 1 calc R U . . .
C39 C 0.5835(9) 0.0189(7) 0.5884(5) 0.082(3) Uani 1 1 d . . . . .
H39 H 0.497102 -0.026796 0.577688 0.098 Uiso 1 1 calc R U . . .
C40 C 0.6676(11) -0.0152(7) 0.5482(5) 0.087(3) Uani 1 1 d . . . . .
H40 H 0.637142 -0.083672 0.508929 0.104 Uiso 1 1 calc R U . . .
C41 C 0.7943(11) 0.0477(7) 0.5639(5) 0.098(3) Uani 1 1 d . . . . .
H41 H 0.850558 0.021626 0.536623 0.118 Uiso 1 1 calc R U . . .
C42 C 0.8394(8) 0.1517(6) 0.6212(4) 0.072(2) Uani 1 1 d . . . . .
H42 H 0.926382 0.195717 0.632047 0.087 Uiso 1 1 calc R U . . .
C43 C 0.8611(5) 0.2791(5) 0.8134(3) 0.0442(14) Uani 1 1 d . . . . .
C44 C 0.8636(7) 0.3499(7) 0.8815(4) 0.0587(17) Uani 1 1 d . . . . .
H44 H 0.837781 0.416909 0.887150 0.070 Uiso 1 1 calc R U . . .
C45 C 0.9041(8) 0.3220(9) 0.9411(4) 0.080(2) Uani 1 1 d . . . . .
H45 H 0.905784 0.370188 0.986594 0.096 Uiso 1 1 calc R U . . .
C46 C 0.9417(8) 0.2233(9) 0.9330(6) 0.083(3) Uani 1 1 d . . . . .
H46 H 0.967201 0.203556 0.973016 0.099 Uiso 1 1 calc R U . . .
C47 C 0.9419(8) 0.1539(8) 0.8666(6) 0.082(3) Uani 1 1 d . . . . .
H47 H 0.969709 0.088114 0.861575 0.099 Uiso 1 1 calc R U . . .
C48 C 0.9005(7) 0.1809(6) 0.8059(4) 0.0638(19) Uani 1 1 d . . . . .
H48 H 0.899689 0.132704 0.760557 0.077 Uiso 1 1 calc R U . . .
C49 C 0.456(2) 0.900(2) 1.1066(14) 0.309(17) Uani 1 1 d D . . . .
H49A H 0.512291 0.898659 1.146759 0.371 Uiso 1 1 calc R U . . .
H49B H 0.472917 0.979890 1.106091 0.371 Uiso 1 1 calc R U . . .
H49C H 0.367736 0.869546 1.110606 0.371 Uiso 1 1 calc R U . . .
C50 C 0.479(3) 0.825(2) 1.0381(17) 0.35(3) Uani 1 1 d D . . . .
H50A H 0.568213 0.854996 1.034247 0.417 Uiso 1 1 calc R U . . .
H50B H 0.462815 0.744425 1.038772 0.417 Uiso 1 1 calc R U . . .
C51 C 0.356(2) 0.7812(18) 0.9025(12) 0.256(14) Uani 1 1 d D . . . .
H51A H 0.386919 0.714613 0.883506 0.307 Uiso 1 1 calc R U . . .
H51B H 0.393264 0.841940 0.881914 0.307 Uiso 1 1 calc R U . . .
C52 C 0.212(2) 0.743(2) 0.8827(11) 0.53(4) Uani 1 1 d D . . . .
H52A H 0.185180 0.713071 0.831507 0.636 Uiso 1 1 calc R U . . .
H52B H 0.175777 0.682419 0.902681 0.636 Uiso 1 1 calc R U . . .
H52C H 0.182107 0.809439 0.901093 0.636 Uiso 1 1 calc R U . . .

loop_
_atom_site_aniso_label
_atom_site_aniso_U_11
_atom_site_aniso_U_22
_atom_site_aniso_U_33
_atom_site_aniso_U_23
_atom_site_aniso_U_13
_atom_site_aniso_U_12
Cu01 0.0335(4) 0.0335(4) 0.0437(4) 0.0115(3) 0.0123(3) 0.0115(3)
P1 0.0262(7) 0.0313(7) 0.0421(8) 0.0118(6) 0.0084(6) 0.0091(5)
F1 0.278(15) 0.359(18) 0.173(10) -0.106(11) -0.062(10) 0.187(15)
F2 0.210(12) 0.313(17) 0.265(14) 0.075(13) 0.124(11) -0.007(11)
P2 0.0302(7) 0.0310(7) 0.0449(8) 0.0141(6) 0.0105(6) 0.0094(6)
F3 0.330(17) 0.179(10) 0.201(12) -0.002(9) -0.052(12) 0.033(11)
P3 0.131(3) 0.0668(17) 0.149(3) 0.0121(19) 0.034(2) 0.0320(18)
F4 0.271(15) 0.232(13) 0.50(3) 0.235(16) 0.181(17) 0.084(12)
F5 0.47(2) 0.301(15) 0.282(15) 0.135(12) 0.165(15) 0.315(17)
F6 0.207(9) 0.109(6) 0.271(11) 0.061(6) 0.057(8) 0.074(6)
O1 0.0304(19) 0.041(2) 0.047(2) 0.0163(18) 0.0108(16) 0.0147(16)
O2 0.37(3) 0.36(3) 0.25(2) 0.01(2) 0.08(2) 0.03(2)
N1 0.043(3) 0.039(3) 0.045(3) 0.015(2) 0.013(2) 0.011(2)
N2 0.031(2) 0.041(3) 0.043(3) 0.010(2) 0.006(2) 0.009(2)
N3 0.124(7) 0.070(5) 0.132(8) 0.000(5) 0.031(6) 0.017(5)
C1 0.053(4) 0.045(4) 0.058(4) 0.014(3) 0.021(3) 0.009(3)
C2 0.042(4) 0.064(4) 0.059(4) 0.023(4) 0.018(3) 0.003(3)
C3 0.042(3) 0.068(4) 0.047(4) 0.024(3) 0.017(3) 0.019(3)
C4 0.044(3) 0.051(4) 0.049(4) 0.011(3) 0.011(3) 0.017(3)
C5 0.035(3) 0.040(3) 0.043(3) 0.014(3) 0.011(2) 0.013(2)
C6 0.054(5) 0.091(6) 0.081(6) 0.022(5) 0.026(4) 0.011(4)
C7 0.036(3) 0.039(3) 0.038(3) 0.008(2) 0.005(2) 0.014(2)
C8 0.047(4) 0.046(4) 0.052(4) 0.004(3) 0.013(3) 0.015(3)
C9 0.047(4) 0.040(3) 0.065(4) 0.008(3) 0.009(3) 0.009(3)
C10 0.048(4) 0.042(4) 0.067(4) 0.011(3) 0.010(3) -0.001(3)
C11 0.043(3) 0.050(4) 0.057(4) 0.015(3) 0.016(3) 0.009(3)
C12 0.073(5) 0.046(4) 0.081(6) -0.002(4) 0.022(4) 0.003(4)
C13 0.027(3) 0.034(3) 0.047(3) 0.014(2) 0.011(2) 0.011(2)
C14 0.038(3) 0.038(3) 0.057(4) 0.016(3) 0.008(3) 0.010(2)
C15 0.039(3) 0.044(4) 0.073(5) 0.015(3) 0.012(3) 0.001(3)
C16 0.026(3) 0.071(5) 0.066(4) 0.011(4) 0.008(3) 0.004(3)
C17 0.034(3) 0.082(5) 0.059(4) 0.029(4) 0.010(3) 0.025(3)
C18 0.034(3) 0.053(4) 0.060(4) 0.029(3) 0.014(3) 0.013(3)
C19 0.029(3) 0.035(3) 0.044(3) 0.011(2) 0.000(2) 0.012(2)
C20 0.041(3) 0.048(4) 0.059(4) 0.017(3) 0.013(3) 0.022(3)
C21 0.063(5) 0.049(4) 0.074(5) 0.004(4) 0.005(4) 0.031(4)
C22 0.074(5) 0.033(4) 0.104(6) 0.018(4) 0.003(5) 0.014(4)
C23 0.062(5) 0.046(4) 0.101(6) 0.039(4) 0.014(4) 0.011(3)
C24 0.042(3) 0.048(4) 0.067(4) 0.030(3) 0.013(3) 0.015(3)
C25 0.036(3) 0.027(3) 0.040(3) 0.013(2) 0.010(2) 0.011(2)
C26 0.032(3) 0.036(3) 0.045(3) 0.016(2) 0.011(2) 0.012(2)
C27 0.040(3) 0.057(4) 0.057(4) 0.025(3) 0.022(3) 0.024(3)
C28 0.069(5) 0.058(4) 0.054(4) 0.021(3) 0.033(3) 0.033(4)
C29 0.063(4) 0.051(4) 0.038(3) 0.004(3) 0.011(3) 0.016(3)
C30 0.045(3) 0.040(3) 0.047(3) 0.013(3) 0.007(3) 0.010(3)
C31 0.029(3) 0.041(3) 0.044(3) 0.014(3) 0.007(2) 0.014(2)
C32 0.027(3) 0.033(3) 0.049(3) 0.010(2) 0.010(2) 0.009(2)
C33 0.039(3) 0.052(4) 0.065(4) 0.026(3) 0.008(3) 0.018(3)
C34 0.031(3) 0.075(5) 0.078(5) 0.036(4) 0.007(3) 0.015(3)
C35 0.028(3) 0.062(4) 0.090(5) 0.034(4) 0.009(3) -0.001(3)
C36 0.034(3) 0.054(4) 0.067(4) 0.030(3) 0.014(3) 0.007(3)
C37 0.046(3) 0.027(3) 0.047(3) 0.014(2) 0.010(3) 0.011(2)
C38 0.047(4) 0.043(4) 0.075(5) 0.012(3) 0.000(3) 0.008(3)
C39 0.077(6) 0.041(4) 0.101(7) 0.020(4) -0.019(5) -0.006(4)
C40 0.121(8) 0.044(4) 0.074(6) 0.003(4) 0.011(6) 0.012(5)
C41 0.128(9) 0.053(5) 0.094(7) -0.005(5) 0.057(6) 0.014(5)
C42 0.071(5) 0.049(4) 0.081(5) 0.000(4) 0.033(4) 0.008(4)
C43 0.036(3) 0.042(3) 0.061(4) 0.025(3) 0.012(3) 0.012(2)
C44 0.063(4) 0.074(5) 0.054(4) 0.027(4) 0.023(3) 0.034(4)
C45 0.083(6) 0.115(7) 0.057(5) 0.040(5) 0.022(4) 0.040(5)
C46 0.076(6) 0.099(7) 0.092(7) 0.065(6) 0.014(5) 0.024(5)
C47 0.075(6) 0.073(6) 0.120(8) 0.057(6) 0.015(5) 0.031(5)
C48 0.072(5) 0.052(4) 0.072(5) 0.027(4) 0.007(4) 0.022(4)
C49 0.18(2) 0.27(3) 0.44(5) 0.14(3) -0.04(3) 0.04(2)
C50 0.37(4) 0.32(4) 0.69(8) 0.37(5) 0.39(5) 0.31(4)
C51 0.31(3) 0.178(19) 0.26(3) 0.032(18) -0.09(2) 0.15(2)
C52 0.97(10) 0.70(7) 0.092(14) -0.01(2) 0.00(3) 0.72(8)

loop_
_atom_type_symbol
_atom_type_description
_atom_type_scat_dispersion_real
_atom_type_scat_dispersion_imag
_atom_type_scat_source
C C 0.0033 0.0016 'International Tables Vol C Tables 4.2.6.8 and 6.1.1.4'
H H 0.0000 0.0000 'International Tables Vol C Tables 4.2.6.8 and 6.1.1.4'
Cu Cu 0.3201 1.2651 'International Tables Vol C Tables 4.2.6.8 and 6.1.1.4'
F F 0.0171 0.0103 'International Tables Vol C Tables 4.2.6.8 and 6.1.1.4'
N N 0.0061 0.0033 'International Tables Vol C Tables 4.2.6.8 and 6.1.1.4'
O O 0.0106 0.0060 'International Tables Vol C Tables 4.2.6.8 and 6.1.1.4'
P P 0.1023 0.0942 'International Tables Vol C Tables 4.2.6.8 and 6.1.1.4'

loop_
_geom_angle_atom_site_label_1
_geom_angle_atom_site_label_2
_geom_angle_atom_site_label_3
_geom_angle
_geom_angle_site_symmetry_1
_geom_angle_site_symmetry_3
_geom_angle_publ_flag
N1 Cu01 N2 79.71(19) . . ?
N1 Cu01 P2 125.09(14) . . ?
N2 Cu01 P2 114.06(13) . . ?
N1 Cu01 P1 111.26(14) . . ?
N2 Cu01 P1 103.69(14) . . ?
P2 Cu01 P1 115.51(6) . . ?
C25 P1 C13 103.1(3) . . ?
C25 P1 C19 105.7(2) . . ?
C13 P1 C19 104.3(2) . . ?
C25 P1 Cu01 112.56(17) . . ?
C13 P1 Cu01 121.88(18) . . ?
C19 P1 Cu01 108.04(18) . . ?
C37 P2 C43 104.2(3) . . ?
C37 P2 C32 104.7(3) . . ?
C43 P2 C32 102.2(3) . . ?
C37 P2 Cu01 113.6(2) . . ?
C43 P2 Cu01 117.2(2) . . ?
C32 P2 Cu01 113.47(18) . . ?
F1 P3 F5 93.2(9) . . ?
F1 P3 F4 95.4(11) . . ?
F5 P3 F4 88.2(8) . . ?
F1 P3 F2 90.9(10) . . ?
F5 P3 F2 93.0(9) . . ?
F4 P3 F2 173.5(10) . . ?
F1 P3 F3 173.5(10) . . ?
F5 P3 F3 90.1(8) . . ?
F4 P3 F3 90.4(10) . . ?
F2 P3 F3 83.3(8) . . ?
F1 P3 F6 85.1(7) . . ?
F5 P3 F6 174.5(8) . . ?
F4 P3 F6 86.7(7) . . ?
F2 P3 F6 92.3(8) . . ?
F3 P3 F6 92.1(7) . . ?
C26 O1 C31 117.6(4) . . ?
C50 O2 C51 145(3) . . ?
C1 N1 C5 117.4(5) . . ?
C1 N1 Cu01 127.8(4) . . ?
C5 N1 Cu01 114.0(4) . . ?
C7 N2 C11 118.3(5) . . ?
C7 N2 Cu01 113.8(4) . . ?
C11 N2 Cu01 127.6(4) . . ?
N1 C1 C2 124.1(6) . . ?
N1 C1 H1 118.0 . . ?
C2 C1 H1 118.0 . . ?
C3 C2 C1 119.1(6) . . ?
C3 C2 H2 120.5 . . ?
C1 C2 H2 120.5 . . ?
C2 C3 C4 117.8(6) . . ?
C2 C3 C6 122.6(6) . . ?
C4 C3 C6 119.5(6) . . ?
C5 C4 C3 120.2(6) . . ?
C5 C4 H4 119.9 . . ?
C3 C4 H4 119.9 . . ?
N1 C5 C4 121.5(5) . . ?
N1 C5 C7 116.2(5) . . ?
C4 C5 C7 122.3(5) . . ?
C3 C6 H01G 109.5 . . ?
C3 C6 H01I 109.5 . . ?
H01G C6 H01I 109.5 . . ?
C3 C6 H6 109.5 . . ?
H01G C6 H6 109.5 . . ?
H01I C6 H6 109.5 . . ?
N2 C7 C8 121.5(5) . . ?
N2 C7 C5 115.6(5) . . ?
C8 C7 C5 122.9(5) . . ?
C7 C8 C9 119.1(6) . . ?
C7 C8 H8 120.5 . . ?
C9 C8 H8 120.5 . . ?
C8 C9 C10 119.5(6) . . ?
C8 C9 C12 119.0(6) . . ?
C10 C9 C12 121.6(6) . . ?
C11 C10 C9 118.5(6) . . ?
C11 C10 H10 120.8 . . ?
C9 C10 H10 120.8 . . ?
N2 C11 C10 123.1(6) . . ?
N2 C11 H11 118.5 . . ?
C10 C11 H11 118.5 . . ?
N3 C12 C9 176.7(11) . . ?
C18 C13 C14 118.8(5) . . ?
C18 C13 P1 122.7(4) . . ?
C14 C13 P1 118.5(4) . . ?
C15 C14 C13 120.6(6) . . ?
C15 C14 H14 119.7 . . ?
C13 C14 H14 119.7 . . ?
C16 C15 C14 119.9(6) . . ?
C16 C15 H15 120.1 . . ?
C14 C15 H15 120.1 . . ?
C17 C16 C15 120.3(6) . . ?
C17 C16 H16 119.8 . . ?
C15 C16 H16 119.8 . . ?
C16 C17 C18 120.4(6) . . ?
C16 C17 H17 119.8 . . ?
C18 C17 H17 119.8 . . ?
C13 C18 C17 120.0(6) . . ?
C13 C18 H18 120.0 . . ?
C17 C18 H18 120.0 . . ?
C20 C19 C24 118.8(6) . . ?
C20 C19 P1 117.3(4) . . ?
C24 C19 P1 123.5(5) . . ?
C19 C20 C21 121.2(6) . . ?
C19 C20 H20 119.4 . . ?
C21 C20 H20 119.4 . . ?
C20 C21 C22 119.2(7) . . ?
C20 C21 H21 120.4 . . ?
C22 C21 H21 120.4 . . ?
C23 C22 C21 119.7(7) . . ?
C23 C22 H22 120.2 . . ?
C21 C22 H22 120.2 . . ?
C22 C23 C24 121.2(7) . . ?
C22 C23 H23 119.4 . . ?
C24 C23 H23 119.4 . . ?
C23 C24 C19 119.9(6) . . ?
C23 C24 H24 120.0 . . ?
C19 C24 H24 120.0 . . ?
C30 C25 C26 117.3(5) . . ?
C30 C25 P1 125.0(4) . . ?
C26 C25 P1 117.3(4) . . ?
C27 C26 O1 122.9(5) . . ?
C27 C26 C25 122.3(5) . . ?
O1 C26 C25 114.8(5) . . ?
C28 C27 C26 118.8(6) . . ?
C28 C27 H27 120.6 . . ?
C26 C27 H27 120.6 . . ?
C29 C28 C27 120.1(6) . . ?
C29 C28 H28 120.0 . . ?
C27 C28 H28 120.0 . . ?
C28 C29 C30 120.7(6) . . ?
C28 C29 H29 119.6 . . ?
C30 C29 H29 119.6 . . ?
C29 C30 C25 120.8(6) . . ?
C29 C30 H30 119.6 . . ?
C25 C30 H30 119.6 . . ?
C36 C31 C32 122.4(5) . . ?
C36 C31 O1 117.9(5) . . ?
C32 C31 O1 119.5(5) . . ?
C33 C32 C31 116.8(5) . . ?
C33 C32 P2 123.8(5) . . ?
C31 C32 P2 119.3(4) . . ?
C34 C33 C32 121.0(6) . . ?
C34 C33 H33 119.5 . . ?
C32 C33 H33 119.5 . . ?
C35 C34 C33 120.9(6) . . ?
C35 C34 H34 119.5 . . ?
C33 C34 H34 119.5 . . ?
C34 C35 C36 119.5(6) . . ?
C34 C35 H35 120.3 . . ?
C36 C35 H35 120.3 . . ?
C35 C36 C31 119.2(6) . . ?
C35 C36 H36 120.4 . . ?
C31 C36 H36 120.4 . . ?
C38 C37 C42 118.9(6) . . ?
C38 C37 P2 117.8(5) . . ?
C42 C37 P2 123.3(5) . . ?
C37 C38 C39 120.7(7) . . ?
C37 C38 H38 119.7 . . ?
C39 C38 H38 119.7 . . ?
C40 C39 C38 118.9(8) . . ?
C40 C39 H39 120.5 . . ?
C38 C39 H39 120.5 . . ?
C41 C40 C39 121.7(8) . . ?
C41 C40 H40 119.1 . . ?
C39 C40 H40 119.1 . . ?
C40 C41 C42 119.4(8) . . ?
C40 C41 H41 120.3 . . ?
C42 C41 H41 120.3 . . ?
C37 C42 C41 120.4(8) . . ?
C37 C42 H42 119.8 . . ?
C41 C42 H42 119.8 . . ?
C48 C43 C44 119.1(6) . . ?
C48 C43 P2 123.7(5) . . ?
C44 C43 P2 117.1(5) . . ?
C45 C44 C43 120.6(7) . . ?
C45 C44 H44 119.7 . . ?
C43 C44 H44 119.7 . . ?
C46 C45 C44 119.8(8) . . ?
C46 C45 H45 120.1 . . ?
C44 C45 H45 120.1 . . ?
C47 C46 C45 120.3(8) . . ?
C47 C46 H46 119.8 . . ?
C45 C46 H46 119.8 . . ?
C46 C47 C48 120.4(8) . . ?
C46 C47 H47 119.8 . . ?
C48 C47 H47 119.8 . . ?
C43 C48 C47 119.7(8) . . ?
C43 C48 H48 120.2 . . ?
C47 C48 H48 120.2 . . ?
C50 C49 H49A 109.5 . . ?
C50 C49 H49B 109.5 . . ?
H49A C49 H49B 109.5 . . ?
C50 C49 H49C 109.5 . . ?
H49A C49 H49C 109.5 . . ?
H49B C49 H49C 109.5 . . ?
O2 C50 C49 110.2(17) . . ?
O2 C50 H50A 109.6 . . ?
C49 C50 H50A 109.6 . . ?
O2 C50 H50B 109.6 . . ?
C49 C50 H50B 109.6 . . ?
H50A C50 H50B 108.1 . . ?
O2 C51 C52 110(2) . . ?
O2 C51 H51A 109.7 . . ?
C52 C51 H51A 109.7 . . ?
O2 C51 H51B 109.7 . . ?
C52 C51 H51B 109.7 . . ?
H51A C51 H51B 108.2 . . ?
C51 C52 H52A 109.5 . . ?
C51 C52 H52B 109.5 . . ?
H52A C52 H52B 109.5 . . ?
C51 C52 H52C 109.5 . . ?
H52A C52 H52C 109.5 . . ?
H52B C52 H52C 109.5 . . ?

loop_
_geom_bond_atom_site_label_1
_geom_bond_atom_site_label_2
_geom_bond_distance
_geom_bond_site_symmetry_2
_geom_bond_publ_flag
Cu01 N1 2.066(5) . ?
Cu01 N2 2.092(5) . ?
Cu01 P2 2.2397(15) . ?
Cu01 P1 2.2752(16) . ?
P1 C25 1.820(5) . ?
P1 C13 1.826(5) . ?
P1 C19 1.829(6) . ?
F1 P3 1.452(10) . ?
F2 P3 1.512(11) . ?
P2 C37 1.816(6) . ?
P2 C43 1.830(6) . ?
P2 C32 1.840(5) . ?
F3 P3 1.525(12) . ?
P3 F5 1.492(10) . ?
P3 F4 1.506(12) . ?
P3 F6 1.531(8) . ?
O1 C26 1.389(7) . ?
O1 C31 1.400(6) . ?
O2 C50 1.408(10) . ?
O2 C51 1.430(10) . ?
N1 C1 1.326(8) . ?
N1 C5 1.348(7) . ?
N2 C7 1.344(7) . ?
N2 C11 1.352(8) . ?
N3 C12 1.133(10) . ?
C1 C2 1.384(9) . ?
C1 H1 0.9300 . ?
C2 C3 1.361(9) . ?
C2 H2 0.9300 . ?
C3 C4 1.391(9) . ?
C3 C6 1.511(9) . ?
C4 C5 1.386(8) . ?
C4 H4 0.9300 . ?
C5 C7 1.487(8) . ?
C6 H01G 0.9600 . ?
C6 H01I 0.9600 . ?
C6 H6 0.9600 . ?
C7 C8 1.379(8) . ?
C8 C9 1.380(9) . ?
C8 H8 0.9300 . ?
C9 C10 1.381(9) . ?
C9 C12 1.431(10) . ?
C10 C11 1.355(9) . ?
C10 H10 0.9300 . ?
C11 H11 0.9300 . ?
C13 C18 1.385(8) . ?
C13 C14 1.389(8) . ?
C14 C15 1.383(8) . ?
C14 H14 0.9300 . ?
C15 C16 1.372(10) . ?
C15 H15 0.9300 . ?
C16 C17 1.364(10) . ?
C16 H16 0.9300 . ?
C17 C18 1.389(9) . ?
C17 H17 0.9300 . ?
C18 H18 0.9300 . ?
C19 C20 1.377(8) . ?
C19 C24 1.387(8) . ?
C20 C21 1.380(9) . ?
C20 H20 0.9300 . ?
C21 C22 1.392(11) . ?
C21 H21 0.9300 . ?
C22 C23 1.357(11) . ?
C22 H22 0.9300 . ?
C23 C24 1.378(9) . ?
C23 H23 0.9300 . ?
C24 H24 0.9300 . ?
C25 C30 1.385(8) . ?
C25 C26 1.398(7) . ?
C26 C27 1.382(8) . ?
C27 C28 1.380(9) . ?
C27 H27 0.9300 . ?
C28 C29 1.377(10) . ?
C28 H28 0.9300 . ?
C29 C30 1.381(8) . ?
C29 H29 0.9300 . ?
C30 H30 0.9300 . ?
C31 C36 1.378(8) . ?
C31 C32 1.389(8) . ?
C32 C33 1.384(8) . ?
C33 C34 1.377(9) . ?
C33 H33 0.9300 . ?
C34 C35 1.370(10) . ?
C34 H34 0.9300 . ?
C35 C36 1.375(9) . ?
C35 H35 0.9300 . ?
C36 H36 0.9300 . ?
C37 C38 1.371(9) . ?
C37 C42 1.381(9) . ?
C38 C39 1.391(11) . ?
C38 H38 0.9300 . ?
C39 C40 1.362(13) . ?
C39 H39 0.9300 . ?
C40 C41 1.351(13) . ?
C40 H40 0.9300 . ?
C41 C42 1.386(11) . ?
C41 H41 0.9300 . ?
C42 H42 0.9300 . ?
C43 C48 1.374(9) . ?
C43 C44 1.387(9) . ?
C44 C45 1.380(10) . ?
C44 H44 0.9300 . ?
C45 C46 1.368(12) . ?
C45 H45 0.9300 . ?
C46 C47 1.361(13) . ?
C46 H46 0.9300 . ?
C47 C48 1.397(11) . ?
C47 H47 0.9300 . ?
C48 H48 0.9300 . ?
C49 C50 1.513(10) . ?
C49 H49A 0.9600 . ?
C49 H49B 0.9600 . ?
C49 H49C 0.9600 . ?
C50 H50A 0.9700 . ?
C50 H50B 0.9700 . ?
C51 C52 1.500(10) . ?
C51 H51A 0.9700 . ?
C51 H51B 0.9700 . ?
C52 H52A 0.9600 . ?
C52 H52B 0.9600 . ?
C52 H52C 0.9600 . ?

loop_
_geom_hbond_atom_site_label_D
_geom_hbond_atom_site_label_H
_geom_hbond_atom_site_label_A
_geom_hbond_distance_DH
_geom_hbond_distance_HA
_geom_hbond_distance_DA
_geom_hbond_angle_DHA
_geom_hbond_site_symmetry_A
_geom_hbond_publ_flag
C52 H52C N3 0.96 2.49 3.42(2) 163.0 2_677 yes

loop_
_geom_torsion_atom_site_label_1
_geom_torsion_atom_site_label_2
_geom_torsion_atom_site_label_3
_geom_torsion_atom_site_label_4
_geom_torsion
_geom_torsion_site_symmetry_1
_geom_torsion_site_symmetry_2
_geom_torsion_site_symmetry_3
_geom_torsion_site_symmetry_4
_geom_torsion_publ_flag
C5 N1 C1 C2 1.2(10) . . . . ?
Cu01 N1 C1 C2 -167.8(5) . . . . ?
N1 C1 C2 C3 -1.6(11) . . . . ?
C1 C2 C3 C4 0.7(10) . . . . ?
C1 C2 C3 C6 178.7(7) . . . . ?
C2 C3 C4 C5 0.6(9) . . . . ?
C6 C3 C4 C5 -177.5(6) . . . . ?
C1 N1 C5 C4 0.2(9) . . . . ?
Cu01 N1 C5 C4 170.7(4) . . . . ?
C1 N1 C5 C7 -179.0(5) . . . . ?
Cu01 N1 C5 C7 -8.5(6) . . . . ?
C3 C4 C5 N1 -1.1(9) . . . . ?
C3 C4 C5 C7 178.1(6) . . . . ?
C11 N2 C7 C8 -1.6(8) . . . . ?
Cu01 N2 C7 C8 -176.7(5) . . . . ?
C11 N2 C7 C5 177.3(5) . . . . ?
Cu01 N2 C7 C5 2.2(6) . . . . ?
N1 C5 C7 N2 4.2(7) . . . . ?
C4 C5 C7 N2 -175.0(5) . . . . ?
N1 C5 C7 C8 -176.9(6) . . . . ?
C4 C5 C7 C8 3.9(9) . . . . ?
N2 C7 C8 C9 -0.4(9) . . . . ?
C5 C7 C8 C9 -179.2(6) . . . . ?
C7 C8 C9 C10 1.7(10) . . . . ?
C7 C8 C9 C12 -177.9(7) . . . . ?
C8 C9 C10 C11 -1.0(11) . . . . ?
C12 C9 C10 C11 178.5(7) . . . . ?
C7 N2 C11 C10 2.3(9) . . . . ?
Cu01 N2 C11 C10 176.6(5) . . . . ?
C9 C10 C11 N2 -1.0(11) . . . . ?
C25 P1 C13 C18 -77.8(5) . . . . ?
C19 P1 C13 C18 32.4(6) . . . . ?
Cu01 P1 C13 C18 154.8(4) . . . . ?
C25 P1 C13 C14 99.7(5) . . . . ?
C19 P1 C13 C14 -150.1(5) . . . . ?
Cu01 P1 C13 C14 -27.8(5) . . . . ?
C18 C13 C14 C15 0.4(9) . . . . ?
P1 C13 C14 C15 -177.1(5) . . . . ?
C13 C14 C15 C16 0.8(10) . . . . ?
C14 C15 C16 C17 -1.4(11) . . . . ?
C15 C16 C17 C18 0.8(11) . . . . ?
C14 C13 C18 C17 -1.0(9) . . . . ?
P1 C13 C18 C17 176.5(5) . . . . ?
C16 C17 C18 C13 0.4(10) . . . . ?
C25 P1 C19 C20 174.1(4) . . . . ?
C13 P1 C19 C20 65.8(5) . . . . ?
Cu01 P1 C19 C20 -65.2(5) . . . . ?
C25 P1 C19 C24 -13.7(6) . . . . ?
C13 P1 C19 C24 -122.0(5) . . . . ?
Cu01 P1 C19 C24 107.0(5) . . . . ?
C24 C19 C20 C21 1.8(9) . . . . ?
P1 C19 C20 C21 174.4(5) . . . . ?
C19 C20 C21 C22 -2.6(10) . . . . ?
C20 C21 C22 C23 1.4(12) . . . . ?
C21 C22 C23 C24 0.5(12) . . . . ?
C22 C23 C24 C19 -1.3(11) . . . . ?
C20 C19 C24 C23 0.1(9) . . . . ?
P1 C19 C24 C23 -172.0(5) . . . . ?
C13 P1 C25 C30 -0.1(5) . . . . ?
C19 P1 C25 C30 -109.3(5) . . . . ?
Cu01 P1 C25 C30 133.0(4) . . . . ?
C13 P1 C25 C26 -172.7(4) . . . . ?
C19 P1 C25 C26 78.1(4) . . . . ?
Cu01 P1 C25 C26 -39.6(4) . . . . ?
C31 O1 C26 C27 -27.8(7) . . . . ?
C31 O1 C26 C25 153.2(5) . . . . ?
C30 C25 C26 C27 -1.5(8) . . . . ?
P1 C25 C26 C27 171.7(4) . . . . ?
C30 C25 C26 O1 177.4(5) . . . . ?
P1 C25 C26 O1 -9.4(6) . . . . ?
O1 C26 C27 C28 -177.6(5) . . . . ?
C25 C26 C27 C28 1.3(9) . . . . ?
C26 C27 C28 C29 -0.7(9) . . . . ?
C27 C28 C29 C30 0.5(10) . . . . ?
C28 C29 C30 C25 -0.8(10) . . . . ?
C26 C25 C30 C29 1.3(8) . . . . ?
P1 C25 C30 C29 -171.3(5) . . . . ?
C26 O1 C31 C36 95.4(6) . . . . ?
C26 O1 C31 C32 -88.0(6) . . . . ?
C36 C31 C32 C33 -3.4(9) . . . . ?
O1 C31 C32 C33 -179.9(5) . . . . ?
C36 C31 C32 P2 173.5(5) . . . . ?
O1 C31 C32 P2 -2.9(7) . . . . ?
C37 P2 C32 C33 -92.3(6) . . . . ?
C43 P2 C32 C33 16.2(6) . . . . ?
Cu01 P2 C32 C33 143.3(5) . . . . ?
C37 P2 C32 C31 91.0(5) . . . . ?
C43 P2 C32 C31 -160.5(5) . . . . ?
Cu01 P2 C32 C31 -33.4(5) . . . . ?
C31 C32 C33 C34 0.9(9) . . . . ?
P2 C32 C33 C34 -175.8(5) . . . . ?
C32 C33 C34 C35 1.7(11) . . . . ?
C33 C34 C35 C36 -2.0(12) . . . . ?
C34 C35 C36 C31 -0.4(11) . . . . ?
C32 C31 C36 C35 3.2(10) . . . . ?
O1 C31 C36 C35 179.7(6) . . . . ?
C43 P2 C37 C38 92.1(5) . . . . ?
C32 P2 C37 C38 -160.9(5) . . . . ?
Cu01 P2 C37 C38 -36.6(5) . . . . ?
C43 P2 C37 C42 -86.5(6) . . . . ?
C32 P2 C37 C42 20.5(7) . . . . ?
Cu01 P2 C37 C42 144.8(6) . . . . ?
C42 C37 C38 C39 -1.0(10) . . . . ?
P2 C37 C38 C39 -179.7(6) . . . . ?
C37 C38 C39 C40 -0.4(12) . . . . ?
C38 C39 C40 C41 1.9(14) . . . . ?
C39 C40 C41 C42 -1.9(16) . . . . ?
C38 C37 C42 C41 1.0(12) . . . . ?
P2 C37 C42 C41 179.6(7) . . . . ?
C40 C41 C42 C37 0.4(15) . . . . ?
C37 P2 C43 C48 23.0(6) . . . . ?
C32 P2 C43 C48 -85.8(6) . . . . ?
Cu01 P2 C43 C48 149.5(5) . . . . ?
C37 P2 C43 C44 -158.3(5) . . . . ?
C32 P2 C43 C44 92.9(5) . . . . ?
Cu01 P2 C43 C44 -31.8(6) . . . . ?
C48 C43 C44 C45 -0.6(11) . . . . ?
P2 C43 C44 C45 -179.4(6) . . . . ?
C43 C44 C45 C46 -0.2(12) . . . . ?
C44 C45 C46 C47 1.4(14) . . . . ?
C45 C46 C47 C48 -1.7(14) . . . . ?
C44 C43 C48 C47 0.2(11) . . . . ?
P2 C43 C48 C47 179.0(6) . . . . ?
C46 C47 C48 C43 0.9(12) . . . . ?
C51 O2 C50 C49 -177(4) . . . . ?
C50 O2 C51 C52 134(5) . . . . ?
